data_2216759
loop_
_publ_author_name
'Fernandes, Manuel A.'
'de Koning, Charles B.'
'Perry, Christopher B.'
'Pelly, Stephen C.'

_publ_section_title
;
 1-[3-(1<i>H</i>-Indol-2-yl)-2-furyl]ethanone
;
_journal_coeditor_code SI2046
_journal_issue 12
_journal_name_full 'Acta Crystallographica Section E'
_journal_page_first o4695
_journal_page_last o4696
_journal_paper_doi 10.1107/S1600536807057431
_journal_volume 63
_journal_year 2007
_chemical_formula_iupac 'C14 H11 N O2'
_chemical_formula_moiety 'C14 H11 N O2'
_chemical_formula_sum 'C14 H11 N O2'
_chemical_formula_weight 225.24
_chemical_name_systematic
;
1-[3-(1<i>H</i>-Indol-2-yl)-2-furyl]ethanone
;
_space_group_IT_number 4
_symmetry_cell_setting monoclinic
_symmetry_space_group_name_Hall 'P 2yb'
_symmetry_space_group_name_H-M 'P 1 21 1'
_atom_sites_solution_hydrogens geom
_atom_sites_solution_primary direct
_atom_sites_solution_secondary difmap
_audit_creation_method SHELXL-97
_cell_angle_alpha 90.00
_cell_angle_beta 99.4330(10)
_cell_angle_gamma 90.00
_cell_formula_units_Z 4
_cell_length_a 7.2780(2)
_cell_length_b 14.3556(3)
_cell_length_c 10.7002(2)
_cell_measurement_reflns_used 6968
_cell_measurement_temperature 173(2)
_cell_measurement_theta_max 27.10
_cell_measurement_theta_min 2.39
_cell_volume 1102.84(4)
_computing_cell_refinement 'APEX2 (Bruker, 2005a)'
_computing_data_collection 'APEX2 (Bruker, 2005a)'
_computing_data_reduction 'SAINT (Bruker, 2005b)'
_computing_molecular_graphics
;
<i>ORTEP-3 for Windows </i> (Farrugia, 1997) and <i>DIAMOND</i>
(Brandenburg, 1999)
;
_computing_publication_material
;
<i>WinGX</i> (Farrugia, 1999) and <i>PLATON</i> (Spek, 2003)
;
_computing_structure_refinement 'SHELXL97 (Sheldrick, 1997)'
_computing_structure_solution 'SHELXS97 (Sheldrick, 1997)'
_diffrn_ambient_temperature 173(2)
_diffrn_measured_fraction_theta_full 1.000
_diffrn_measured_fraction_theta_max 1.000
_diffrn_measurement_device_type 'CCD area-detector'
_diffrn_measurement_method '\f and \w scans'
_diffrn_radiation_monochromator graphite
_diffrn_radiation_source 'fine-focus sealed tube'
_diffrn_radiation_type MoK\a
_diffrn_radiation_wavelength 0.71073
_diffrn_reflns_av_R_equivalents 0.0746
_diffrn_reflns_av_sigmaI/netI 0.0345
_diffrn_reflns_limit_h_max 9
_diffrn_reflns_limit_h_min -9
_diffrn_reflns_limit_k_max 18
_diffrn_reflns_limit_k_min -18
_diffrn_reflns_limit_l_max 14
_diffrn_reflns_limit_l_min -14
_diffrn_reflns_number 21468
_diffrn_reflns_theta_full 28.00
_diffrn_reflns_theta_max 28.00
_diffrn_reflns_theta_min 1.93
_exptl_absorpt_coefficient_mu 0.092
_exptl_absorpt_correction_type none
_exptl_crystal_colour yellow
_exptl_crystal_density_diffrn 1.357
_exptl_crystal_density_method 'not measured'
_exptl_crystal_description block
_exptl_crystal_F_000 472
_exptl_crystal_size_max 0.35
_exptl_crystal_size_mid 0.23
_exptl_crystal_size_min 0.14
_refine_diff_density_max 0.177
_refine_diff_density_min -0.178
_refine_ls_extinction_method none
_refine_ls_goodness_of_fit_ref 1.057
_refine_ls_hydrogen_treatment mixed
_refine_ls_matrix_type full
_refine_ls_number_parameters 317
_refine_ls_number_reflns 2768
_refine_ls_number_restraints 1
_refine_ls_restrained_S_all 1.056
_refine_ls_R_factor_all 0.0511
_refine_ls_R_factor_gt 0.0364
_refine_ls_shift/su_max 0.000
_refine_ls_shift/su_mean 0.000
_refine_ls_structure_factor_coef Fsqd
_refine_ls_weighting_details 'w=1/[\s^2^(Fo^2^)+(0.0635P)^2^] where P=(Fo^2^+2Fc^2^)/3'
_refine_ls_weighting_scheme calc
_refine_ls_wR_factor_gt 0.0922
_refine_ls_wR_factor_ref 0.0999
_reflns_number_gt 2212
_reflns_number_total 2768
_reflns_threshold_expression I>2\s(I)
_cod_data_source_file si2046.cif
_cod_data_source_block I
_cod_depositor_comments
;
The following automatic conversions were performed:
'_symmetry_cell_setting' value 'Monoclinic' changed to 'monoclinic'
according to '/home/saulius/struct/CIF-dictionaries/cif_core.dic'
dictionary named 'cif_core.dic' version 2.4.1 from 2010-06-29.

Automatic conversion script
Id: cif_fix_enum 1527 2010-12-29 10:47:43Z saulius 

The following automatic conversions were performed:

'_symmetry_cell_setting' value 'Monoclinic' changed to 'monoclinic'
according to /home/saulius/struct/CIF-dictionaries/cif_core.dic
dictionary named 'cif_core.dic' version 2.4.1 from 2010-06-29.

Automatic conversion script
Id: cif_fix_values 1715 2011-07-08 13:25:40Z adriana 
;
_cod_original_sg_symbol_H-M 'P 21'
_cod_database_code 2216759
_cod_database_fobs_code 2216759

loop_
_symmetry_equiv_pos_as_xyz
'x, y, z'
'-x, y+1/2, -z'

loop_
_atom_site_type_symbol
_atom_site_label
_atom_site_fract_x
_atom_site_fract_y
_atom_site_fract_z
_atom_site_U_iso_or_equiv
_atom_site_adp_type
_atom_site_calc_flag
_atom_site_refinement_flags
_atom_site_occupancy
C C1A 0.1578(3) 0.21152(16) 0.4829(2) 0.0323(5) Uani d . 1
C C2A 0.1439(3) 0.18270(16) 0.6032(2) 0.0364(6) Uani d . 1
H H2A 0.0375 0.1554 0.6293 0.044 Uiso calc R 1
C C3A 0.3167(4) 0.20099(16) 0.6816(2) 0.0349(5) Uani d . 1
C C4A 0.3883(4) 0.18930(17) 0.8110(2) 0.0417(6) Uani d . 1
H H4A 0.3139 0.1618 0.8662 0.050 Uiso calc R 1
C C5A 0.5660(4) 0.2179(2) 0.8565(2) 0.0453(6) Uani d . 1
H H5A 0.6148 0.2096 0.9437 0.054 Uiso calc R 1
C C6A 0.6766(4) 0.2590(2) 0.7770(3) 0.0458(7) Uani d . 1
H H6A 0.7991 0.2786 0.8115 0.055 Uiso calc R 1
C C7A 0.6131(4) 0.27201(18) 0.6500(2) 0.0382(6) Uani d . 1
H H7A 0.6893 0.3000 0.5963 0.046 Uiso calc R 1
C C8A 0.4337(3) 0.24268(15) 0.6035(2) 0.0318(5) Uani d . 1
C C9A 0.0165(3) 0.21028(16) 0.3723(2) 0.0336(5) Uani d . 1
C C10A -0.1737(3) 0.18362(17) 0.3743(3) 0.0434(6) Uani d . 1
H H10A -0.2244 0.1636 0.4461 0.052 Uiso calc R 1
C C11A -0.2652(3) 0.1923(2) 0.2564(3) 0.0493(7) Uani d . 1
H H11A -0.3940 0.1793 0.2319 0.059 Uiso calc R 1
C C12B 1.1820(3) 0.46577(16) 0.4771(2) 0.0320(5) Uani d . 1
C C13A 0.1643(3) 0.26771(16) 0.1773(2) 0.0344(5) Uani d . 1
C C14A 0.1071(4) 0.28415(19) 0.0385(2) 0.0421(6) Uani d . 1
H H14A 0.2151 0.3048 0.0020 0.063 Uiso calc R 1
H H14B 0.0102 0.3322 0.0251 0.063 Uiso calc R 1
H H14C 0.0584 0.2262 -0.0026 0.063 Uiso calc R 1
N N1A 0.3340(3) 0.24717(13) 0.48294(19) 0.0319(4) Uani d . 1
O O1A -0.1524(2) 0.22201(13) 0.17585(18) 0.0422(4) Uani d . 1
O O2A 0.3235(2) 0.28245(13) 0.23032(16) 0.0401(4) Uani d . 1
H H1A 0.376(4) 0.2655(19) 0.410(3) 0.037(7) Uiso d . 1
C C1B 1.0474(3) 0.49080(15) 0.2418(2) 0.0308(5) Uani d . 1
C C2B 1.0589(3) 0.52566(16) 0.1234(2) 0.0360(5) Uani d . 1
H H2B 1.1643 0.5549 0.0985 0.043 Uiso calc R 1
C C3B 0.8846(4) 0.50997(15) 0.0456(2) 0.0333(5) Uani d . 1
C C4B 0.8092(4) 0.52995(18) -0.0817(2) 0.0435(6) Uani d . 1
H H4B 0.8826 0.5603 -0.1351 0.052 Uiso calc R 1
C C5B 0.6294(4) 0.50511(19) -0.1272(2) 0.0482(7) Uani d . 1
H H5B 0.5783 0.5183 -0.2129 0.058 Uiso calc R 1
C C6B 0.5188(4) 0.4603(2) -0.0492(3) 0.0483(7) Uani d . 1
H H6B 0.3941 0.4440 -0.0832 0.058 Uiso calc R 1
C C7B 0.5868(4) 0.43953(18) 0.0748(2) 0.0397(6) Uani d . 1
H H7B 0.5120 0.4087 0.1269 0.048 Uiso calc R 1
C C8B 0.7690(3) 0.46518(15) 0.1213(2) 0.0310(5) Uani d . 1
C C9B 1.1889(3) 0.48966(16) 0.3528(2) 0.0317(5) Uani d . 1
C C10B 1.3770(3) 0.51843(19) 0.3530(3) 0.0421(6) Uani d . 1
H H10B 1.4276 0.5403 0.2820 0.051 Uiso calc R 1
C C11B 1.4689(3) 0.5088(2) 0.4713(3) 0.0450(7) Uani d . 1
H H11B 1.5972 0.5225 0.4969 0.054 Uiso calc R 1
C C12A 0.0223(3) 0.23417(16) 0.2476(2) 0.0345(5) Uani d . 1
C C13B 1.0363(3) 0.43421(15) 0.5458(2) 0.0324(5) Uani d . 1
C C14B 1.0873(4) 0.42508(19) 0.6865(2) 0.0433(6) Uani d . 1
H H14D 0.9756 0.4104 0.7228 0.065 Uiso calc R 1
H H14E 1.1408 0.4839 0.7221 0.065 Uiso calc R 1
H H14F 1.1789 0.3750 0.7067 0.065 Uiso calc R 1
N N1B 0.8714(3) 0.45416(13) 0.24001(18) 0.0305(4) Uani d . 1
O O1B 1.3545(2) 0.47702(12) 0.54965(16) 0.0396(4) Uani d . 1
O O2B 0.8787(2) 0.41725(13) 0.49107(16) 0.0399(4) Uani d . 1
H H1B 0.833(4) 0.423(2) 0.312(3) 0.054(8) Uiso d . 1

loop_
_atom_site_aniso_label
_atom_site_aniso_U_11
_atom_site_aniso_U_22
_atom_site_aniso_U_33
_atom_site_aniso_U_12
_atom_site_aniso_U_13
_atom_site_aniso_U_23
C1A 0.0270(11) 0.0269(10) 0.0440(13) -0.0004(9) 0.0088(10) -0.0018(9)
C2A 0.0355(13) 0.0311(12) 0.0462(15) -0.0014(10) 0.0177(11) 0.0015(10)
C3A 0.0395(13) 0.0292(12) 0.0386(13) 0.0034(10) 0.0144(11) 0.0002(9)
C4A 0.0594(18) 0.0339(12) 0.0359(14) 0.0057(11) 0.0195(13) 0.0049(10)
C5A 0.0642(18) 0.0436(14) 0.0274(12) 0.0019(13) 0.0055(12) 0.0017(11)
C6A 0.0479(16) 0.0471(16) 0.0391(14) -0.0075(13) -0.0028(12) 0.0022(12)
C7A 0.0391(13) 0.0410(13) 0.0342(13) -0.0045(11) 0.0048(10) 0.0059(10)
C8A 0.0342(12) 0.0290(11) 0.0320(12) 0.0008(9) 0.0048(10) 0.0044(9)
C9A 0.0277(12) 0.0272(11) 0.0466(14) 0.0025(9) 0.0077(10) -0.0033(10)
C10A 0.0278(13) 0.0407(14) 0.0624(18) -0.0029(11) 0.0090(12) -0.0043(13)
C11A 0.0231(13) 0.0499(16) 0.073(2) -0.0001(11) 0.0029(13) -0.0080(14)
C12B 0.0258(11) 0.0315(12) 0.0375(12) 0.0021(9) 0.0013(9) -0.0024(10)
C13A 0.0322(13) 0.0313(12) 0.0389(13) 0.0058(10) 0.0035(10) -0.0032(10)
C14A 0.0422(14) 0.0444(14) 0.0374(13) 0.0049(11) -0.0002(11) -0.0048(11)
N1A 0.0276(10) 0.0354(10) 0.0328(10) -0.0041(8) 0.0057(8) 0.0034(8)
O1A 0.0261(8) 0.0460(10) 0.0515(11) 0.0015(8) -0.0030(8) -0.0069(8)
O2A 0.0300(9) 0.0545(11) 0.0352(9) -0.0006(8) 0.0038(7) 0.0019(8)
C1B 0.0292(11) 0.0291(11) 0.0353(12) 0.0001(9) 0.0085(9) -0.0049(9)
C2B 0.0393(13) 0.0323(12) 0.0400(13) -0.0024(10) 0.0167(11) -0.0017(10)
C3B 0.0448(14) 0.0267(11) 0.0303(12) 0.0037(10) 0.0114(10) -0.0013(9)
C4B 0.0666(18) 0.0346(13) 0.0307(13) 0.0046(12) 0.0122(12) 0.0011(11)
C5B 0.0673(19) 0.0444(15) 0.0307(13) 0.0071(13) 0.0012(13) 0.0004(11)
C6B 0.0520(16) 0.0480(15) 0.0399(14) 0.0019(13) -0.0074(12) -0.0068(12)
C7B 0.0395(14) 0.0399(14) 0.0374(14) -0.0027(11) -0.0006(11) -0.0028(11)
C8B 0.0371(13) 0.0273(11) 0.0283(11) 0.0038(9) 0.0044(9) -0.0024(9)
C9B 0.0279(11) 0.0297(11) 0.0390(12) 0.0015(9) 0.0097(10) -0.0045(10)
C10B 0.0286(12) 0.0471(14) 0.0535(16) -0.0025(11) 0.0149(12) -0.0076(12)
C11B 0.0253(13) 0.0530(16) 0.0566(17) -0.0014(11) 0.0066(12) -0.0114(13)
C12A 0.0236(11) 0.0323(12) 0.0454(14) 0.0026(9) -0.0006(10) -0.0074(10)
C13B 0.0328(12) 0.0328(12) 0.0304(12) 0.0044(10) 0.0018(10) 0.0002(9)
C14B 0.0488(15) 0.0455(14) 0.0346(13) 0.0014(12) 0.0036(11) 0.0004(11)
N1B 0.0308(10) 0.0321(9) 0.0287(9) -0.0031(8) 0.0050(8) -0.0001(8)
O1B 0.0273(8) 0.0460(10) 0.0437(10) 0.0031(7) 0.0004(7) -0.0059(8)
O2B 0.0299(9) 0.0521(10) 0.0376(9) -0.0022(8) 0.0048(7) 0.0070(8)

loop_
_atom_type_symbol
_atom_type_description
_atom_type_scat_dispersion_real
_atom_type_scat_dispersion_imag
_atom_type_scat_source
C C 0.0033 0.0000 'International Tables Vol C Tables 4.2.6.8 and 6.1.1.4'
H H 0.0000 0.0000 'International Tables Vol C Tables 4.2.6.8 and 6.1.1.4'
N N 0.0061 0.0000 'International Tables Vol C Tables 4.2.6.8 and 6.1.1.4'
O O 0.0106 0.0000 'International Tables Vol C Tables 4.2.6.8 and 6.1.1.4'

loop_
_geom_angle_atom_site_label_1
_geom_angle_atom_site_label_2
_geom_angle_atom_site_label_3
_geom_angle
_geom_angle_publ_flag
C2A C1A N1A 108.8(2) ?
C2A C1A C9A 128.1(2) ?
N1A C1A C9A 123.0(2) ?
C1A C2A C3A 107.7(2) ?
C1A C2A H2A 126.1 ?
C3A C2A H2A 126.1 ?
C4A C3A C2A 135.2(2) ?
C4A C3A C8A 118.0(2) ?
C2A C3A C8A 106.8(2) ?
C5A C4A C3A 119.3(2) ?
C5A C4A H4A 120.3 ?
C3A C4A H4A 120.3 ?
C4A C5A C6A 121.1(2) ?
C4A C5A H5A 119.4 ?
C6A C5A H5A 119.4 ?
C7A C6A C5A 121.8(3) ?
C7A C6A H6A 119.1 ?
C5A C6A H6A 119.1 ?
C6A C7A C8A 117.3(2) ?
C6A C7A H7A 121.4 ?
C8A C7A H7A 121.4 ?
N1A C8A C7A 130.2(2) ?
N1A C8A C3A 107.3(2) ?
C7A C8A C3A 122.5(2) ?
C12A C9A C1A 131.3(2) ?
C12A C9A C10A 105.2(2) ?
C1A C9A C10A 123.5(2) ?
C11A C10A C9A 107.0(3) ?
C11A C10A H10A 126.5 ?
C9A C10A H10A 126.5 ?
C10A C11A O1A 111.8(2) ?
C10A C11A H11A 124.1 ?
O1A C11A H11A 124.1 ?
O1B C12B C9B 109.9(2) y
O1B C12B C13B 115.1(2) ?
C9B C12B C13B 134.9(2) y
O2A C13A C12A 121.1(2) y
O2A C13A C14A 121.5(2) ?
C12A C13A C14A 117.4(2) ?
C13A C14A H14A 109.5 ?
C13A C14A H14B 109.5 ?
H14A C14A H14B 109.5 ?
C13A C14A H14C 109.5 ?
H14A C14A H14C 109.5 ?
H14B C14A H14C 109.5 ?
C8A N1A C1A 109.3(2) ?
C8A N1A H1A 127.6(17) ?
C1A N1A H1A 122.9(17) ?
C11A O1A C12A 106.5(2) y
C2B C1B N1B 108.7(2) ?
C2B C1B C9B 128.3(2) ?
N1B C1B C9B 122.94(19) ?
C1B C2B C3B 107.4(2) ?
C1B C2B H2B 126.3 ?
C3B C2B H2B 126.3 ?
C4B C3B C8B 118.1(2) ?
C4B C3B C2B 134.7(2) ?
C8B C3B C2B 107.2(2) ?
C5B C4B C3B 119.3(2) ?
C5B C4B H4B 120.4 ?
C3B C4B H4B 120.4 ?
C4B C5B C6B 121.0(3) ?
C4B C5B H5B 119.5 ?
C6B C5B H5B 119.5 ?
C7B C6B C5B 121.5(3) ?
C7B C6B H6B 119.2 ?
C5B C6B H6B 119.2 ?
C6B C7B C8B 117.5(3) ?
C6B C7B H7B 121.3 ?
C8B C7B H7B 121.3 ?
N1B C8B C7B 130.0(2) ?
N1B C8B C3B 107.4(2) ?
C7B C8B C3B 122.6(2) ?
C12B C9B C10B 104.9(2) ?
C12B C9B C1B 131.5(2) ?
C10B C9B C1B 123.6(2) ?
C11B C10B C9B 107.5(2) ?
C11B C10B H10B 126.3 ?
C9B C10B H10B 126.3 ?
C10B C11B O1B 111.0(2) ?
C10B C11B H11B 124.5 ?
O1B C11B H11B 124.5 ?
O1A C12A C9A 109.4(2) y
O1A C12A C13A 114.9(2) ?
C9A C12A C13A 135.7(2) y
O2B C13B C12B 121.5(2) y
O2B C13B C14B 121.5(2) ?
C12B C13B C14B 117.0(2) ?
C13B C14B H14D 109.5 ?
C13B C14B H14E 109.5 ?
H14D C14B H14E 109.5 ?
C13B C14B H14F 109.5 ?
H14D C14B H14F 109.5 ?
H14E C14B H14F 109.5 ?
C8B N1B C1B 109.31(19) ?
C8B N1B H1B 127.0(18) ?
C1B N1B H1B 123.6(18) ?
C11B O1B C12B 106.7(2) y

loop_
_geom_bond_atom_site_label_1
_geom_bond_atom_site_label_2
_geom_bond_distance
_geom_bond_publ_flag
C1A C2A 1.371(3) ?
C1A N1A 1.381(3) ?
C1A C9A 1.435(3) ?
C2A C3A 1.417(3) ?
C2A H2A 0.9500 ?
C3A C4A 1.407(4) ?
C3A C8A 1.420(3) ?
C4A C5A 1.368(4) ?
C4A H4A 0.9500 ?
C5A C6A 1.395(4) ?
C5A H5A 0.9500 ?
C6A C7A 1.374(4) ?
C6A H6A 0.9500 ?
C7A C8A 1.385(3) ?
C7A H7A 0.9500 ?
C8A N1A 1.374(3) ?
C9A C12A 1.385(3) ?
C9A C10A 1.440(3) ?
C10A C11A 1.332(4) ?
C10A H10A 0.9500 ?
C11A O1A 1.353(3) y
C11A H11A 0.9500 ?
C12B O1B 1.373(3) y
C12B C9B 1.382(3) ?
C12B C13B 1.457(3) y
C13A O2A 1.222(3) y
C13A C12A 1.456(4) y
C13A C14A 1.494(4) ?
C14A H14A 0.9800 ?
C14A H14B 0.9800 ?
C14A H14C 0.9800 ?
N1A H1A 0.93(3) ?
O1A C12A 1.384(3) y
C1B C2B 1.378(3) ?
C1B N1B 1.382(3) ?
C1B C9B 1.439(3) ?
C2B C3B 1.416(4) ?
C2B H2B 0.9500 ?
C3B C4B 1.413(3) ?
C3B C8B 1.414(3) ?
C4B C5B 1.367(4) ?
C4B H4B 0.9500 ?
C5B C6B 1.407(4) ?
C5B H5B 0.9500 ?
C6B C7B 1.370(4) ?
C6B H6B 0.9500 ?
C7B C8B 1.388(3) ?
C7B H7B 0.9500 ?
C8B N1B 1.373(3) ?
C9B C10B 1.430(3) ?
C10B C11B 1.339(4) ?
C10B H10B 0.9500 ?
C11B O1B 1.354(3) y
C11B H11B 0.9500 ?
C13B O2B 1.224(3) y
C13B C14B 1.497(3) ?
C14B H14D 0.9800 ?
C14B H14E 0.9800 ?
C14B H14F 0.9800 ?
N1B H1B 0.97(3) ?

loop_
_geom_hbond_atom_site_label_D
_geom_hbond_atom_site_label_H
_geom_hbond_atom_site_label_A
_geom_hbond_site_symmetry_A
_geom_hbond_distance_DH
_geom_hbond_distance_HA
_geom_hbond_distance_DA
_geom_hbond_angle_DHA
_geom_hbond_publ_flag
N1A H1A O2A . 0.93(3) 1.91(3) 2.739(3) 148(2) y
N1B H1B O2B . 0.97(3) 1.90(3) 2.730(3) 143(3) y
C4A H4A Cg 2_646 0.95 2.94 3.695(2) 137 y
C7A H7A O2B . 0.95 2.55 3.472(3) 163 y
C7B H7B O2A . 0.95 2.62 3.546(3) 163 y
C11A H11A O2A 1_455 0.95 2.53 3.231(3) 131.0(10) y
C11B H11B O2B 1_655 0.95 2.55 3.234(3) 129.0(10) y

loop_
_geom_torsion_atom_site_label_1
_geom_torsion_atom_site_label_2
_geom_torsion_atom_site_label_3
_geom_torsion_atom_site_label_4
_geom_torsion
_geom_torsion_publ_flag
N1A C1A C2A C3A 0.2(3) ?
C9A C1A C2A C3A -177.6(2) ?
C1A C2A C3A C4A 178.7(3) ?
C1A C2A C3A C8A 0.5(3) ?
C2A C3A C4A C5A -178.2(3) ?
C8A C3A C4A C5A -0.2(3) ?
C3A C4A C5A C6A 0.5(4) ?
C4A C5A C6A C7A -0.5(4) ?
C5A C6A C7A C8A 0.1(4) ?
C6A C7A C8A N1A 179.5(2) ?
C6A C7A C8A C3A 0.2(4) ?
C4A C3A C8A N1A -179.6(2) ?
C2A C3A C8A N1A -1.0(2) ?
C4A C3A C8A C7A -0.2(3) ?
C2A C3A C8A C7A 178.4(2) ?
C2A C1A C9A C12A -176.8(3) ?
N1A C1A C9A C12A 5.8(4) y
C2A C1A C9A C10A 5.1(4) ?
N1A C1A C9A C10A -172.4(2) ?
C12A C9A C10A C11A 0.3(3) ?
C1A C9A C10A C11A 178.9(2) ?
C9A C10A C11A O1A 0.3(3) ?
C7A C8A N1A C1A -178.2(2) ?
C3A C8A N1A C1A 1.1(2) ?
C2A C1A N1A C8A -0.8(3) ?
C9A C1A N1A C8A 177.1(2) ?
C10A C11A O1A C12A -0.8(3) ?
N1B C1B C2B C3B -0.1(3) ?
C9B C1B C2B C3B 179.5(2) ?
C1B C2B C3B C4B 179.2(3) ?
C1B C2B C3B C8B 0.2(2) ?
C8B C3B C4B C5B -0.4(3) ?
C2B C3B C4B C5B -179.2(3) ?
C3B C4B C5B C6B 0.1(4) ?
C4B C5B C6B C7B -0.2(4) ?
C5B C6B C7B C8B 0.6(4) ?
C6B C7B C8B N1B 179.4(2) ?
C6B C7B C8B C3B -0.8(4) ?
C4B C3B C8B N1B -179.4(2) ?
C2B C3B C8B N1B -0.3(2) ?
C4B C3B C8B C7B 0.8(3) ?
C2B C3B C8B C7B 179.9(2) ?
O1B C12B C9B C10B -1.1(3) ?
C13B C12B C9B C10B 177.5(3) ?
O1B C12B C9B C1B -179.4(2) ?
C13B C12B C9B C1B -0.8(5) y
C2B C1B C9B C12B 171.7(3) ?
N1B C1B C9B C12B -8.7(4) y
C2B C1B C9B C10B -6.3(4) ?
N1B C1B C9B C10B 173.3(2) ?
C12B C9B C10B C11B 1.2(3) ?
C1B C9B C10B C11B 179.6(2) ?
C9B C10B C11B O1B -0.8(3) ?
C11A O1A C12A C9A 1.0(3) ?
C11A O1A C12A C13A -179.1(2) ?
C1A C9A C12A O1A -179.2(2) ?
C10A C9A C12A O1A -0.8(3) ?
C1A C9A C12A C13A 0.9(5) y
C10A C9A C12A C13A 179.3(3) ?
O2A C13A C12A O1A 179.0(2) ?
C14A C13A C12A O1A -0.5(3) ?
O2A C13A C12A C9A -1.1(4) y
C14A C13A C12A C9A 179.4(3) ?
O1B C12B C13B O2B -176.5(2) ?
C9B C12B C13B O2B 5.0(4) y
O1B C12B C13B C14B 4.6(3) ?
C9B C12B C13B C14B -174.0(3) ?
C7B C8B N1B C1B -180.0(2) ?
C3B C8B N1B C1B 0.2(2) ?
C2B C1B N1B C8B -0.1(3) ?
C9B C1B N1B C8B -179.69(19) ?
C10B C11B O1B C12B 0.1(3) ?
C9B C12B O1B C11B 0.6(3) ?
C13B C12B O1B C11B -178.3(2) ?

loop_
_cod_related_entry_id
_cod_related_entry_database
_cod_related_entry_code
1 ChemSpider 9847765
